data_4033649
loop_
_publ_author_name
'Lee, Hyejin'
'Jarhad, Dnyandev B.'
'Yu, Jinha'
'Lee, Choongho'
'Jeong, Lak Shin'

_publ_section_title
;
 Asymmetric Synthesis of 2'-<i>C</i>-Methyl-4'-selenonucleosides as
 Anti-Hepatitis C Virus Agents.
;
_journal_name_full 'The Journal of organic chemistry'
_journal_paper_doi 10.1021/acs.joc.9b01462
_journal_year 2019
_chemical_absolute_configuration syn
_chemical_formula_moiety 'C11 H14 Cl N5 O3 Se'
_chemical_formula_sum 'C11 H14 Cl N5 O3 Se'
_chemical_formula_weight 378.68
_space_group_crystal_system orthorhombic
_space_group_IT_number 19
_space_group_name_Hall 'P 2ac 2ab'
_space_group_name_H-M_alt 'P 21 21 21'
_symmetry_space_group_name_Hall 'P 2ac 2ab'
_symmetry_space_group_name_H-M 'P 21 21 21'
_atom_sites_solution_hydrogens mixed
_atom_sites_solution_primary dual
_audit_creation_date 2019-05-13
_audit_creation_method
;
Olex2 1.2
(compiled 2018.05.29 svn.r3508 for OlexSys, GUI svn.r5506)
;
_cell_angle_alpha 90
_cell_angle_beta 90
_cell_angle_gamma 90
_cell_formula_units_Z 4
_cell_length_a 7.51500(10)
_cell_length_b 7.71360(10)
_cell_length_c 24.1346(3)
_cell_measurement_reflns_used 4096
_cell_measurement_temperature 292.82(10)
_cell_measurement_theta_max 73.3140
_cell_measurement_theta_min 3.6670
_cell_volume 1399.03(3)
_computing_cell_refinement 'CrysAlisPro 1.171.39.29d (Rigaku OD, 2017)'
_computing_data_collection 'CrysAlisPro 1.171.39.29d (Rigaku OD, 2017)'
_computing_data_reduction 'CrysAlisPro 1.171.39.29d (Rigaku OD, 2017)'
_computing_molecular_graphics 'Olex2 (Dolomanov et al., 2009)'
_computing_publication_material 'Olex2 (Dolomanov et al., 2009)'
_computing_structure_refinement 'ShelXL (Sheldrick, 2015)'
_computing_structure_solution 'ShelXT (Sheldrick, 2015)'
_diffrn_ambient_environment air
_diffrn_ambient_temperature 292.82(10)
_diffrn_detector 'CCD plate'
_diffrn_detector_area_resol_mean 5.2262
_diffrn_detector_type AtlasS2
_diffrn_measured_fraction_theta_full 0.999
_diffrn_measured_fraction_theta_max 0.978
_diffrn_measurement_details
;
List of Runs (angles in degrees, time in seconds):

  # Type    Start    End  Width  t~exp~   \w     \q     \k     \f   Frames
--------------------------------------------------------------------------
  1  \w   -102.00 -76.00   1.00    1.00    --  -41.24-158.00-149.00   26
  2  \w   -109.00  45.00   1.00    1.00    --  -41.24   0.00  30.00  154
  3  \w     94.00 168.00   1.00    1.00    --  106.19  45.00 -90.00   74
  4  \w     92.00 120.00   1.00    1.00    --  106.19-125.00   0.00   28
  5  \w     54.00 134.00   1.00    1.00    --  106.19 -30.00  90.00   80
  6  \w     94.00 158.00   1.00    1.00    --  106.19 125.00 -90.00   64
  7  \w     40.00  73.00   1.00    1.00    --  106.19-125.00   0.00   33
  8  \w    136.00 176.00   1.00    1.00    --  106.19 125.00-180.00   40
  9  \w    101.00 178.00   1.00    1.00    --  106.19 125.00  30.00   77
;
_diffrn_measurement_device 'four-circle diffractometer'
_diffrn_measurement_device_type 'SuperNova, Dual, Cu at home/near, AtlasS2'
_diffrn_measurement_method '\w scans'
_diffrn_orient_matrix_type 'CrysAlisPro convention (1999,Acta A55,543-557)'
_diffrn_orient_matrix_UB_11 -0.1076700000
_diffrn_orient_matrix_UB_12 -0.1344909000
_diffrn_orient_matrix_UB_13 -0.0331833000
_diffrn_orient_matrix_UB_21 0.0709420000
_diffrn_orient_matrix_UB_22 -0.1452501000
_diffrn_orient_matrix_UB_23 0.0378397000
_diffrn_orient_matrix_UB_31 -0.1593012000
_diffrn_orient_matrix_UB_32 0.0263027000
_diffrn_orient_matrix_UB_33 0.0393040000
_diffrn_radiation_monochromator mirror
_diffrn_radiation_probe x-ray
_diffrn_radiation_type CuK\a
_diffrn_radiation_wavelength 1.54184
_diffrn_reflns_av_R_equivalents 0.0203
_diffrn_reflns_av_unetI/netI 0.0263
_diffrn_reflns_Laue_measured_fraction_full 0.999
_diffrn_reflns_Laue_measured_fraction_max 0.978
_diffrn_reflns_limit_h_max 7
_diffrn_reflns_limit_h_min -9
_diffrn_reflns_limit_k_max 9
_diffrn_reflns_limit_k_min -9
_diffrn_reflns_limit_l_max 29
_diffrn_reflns_limit_l_min -20
_diffrn_reflns_number 5050
_diffrn_reflns_point_group_measured_fraction_full 0.997
_diffrn_reflns_point_group_measured_fraction_max 0.959
_diffrn_reflns_theta_full 67.684
_diffrn_reflns_theta_max 73.467
_diffrn_reflns_theta_min 3.663
_diffrn_source 'micro-focus sealed X-ray tube'
_diffrn_source_type 'SuperNova (Cu) X-ray Source'
_exptl_absorpt_coefficient_mu 5.580
_exptl_absorpt_correction_T_max 1.00000
_exptl_absorpt_correction_T_min 0.76436
_exptl_absorpt_correction_type multi-scan
_exptl_absorpt_process_details
;
CrysAlisPro 1.171.39.29d (Rigaku Oxford Diffraction, 2017)
Empirical absorption correction using spherical harmonics,
 implemented in SCALE3 ABSPACK scaling algorithm.
;
_exptl_crystal_colour 'metallic light white'
_exptl_crystal_colour_lustre metallic
_exptl_crystal_colour_modifier light
_exptl_crystal_colour_primary white
_exptl_crystal_density_diffrn 1.798
_exptl_crystal_description irregular
_exptl_crystal_F_000 760
_exptl_crystal_size_max 0.258
_exptl_crystal_size_mid 0.19
_exptl_crystal_size_min 0.156
_refine_diff_density_max 0.460
_refine_diff_density_min -0.366
_refine_diff_density_rms 0.055
_refine_ls_abs_structure_details
;
 Flack x determined using 1042 quotients [(I+)-(I-)]/[(I+)+(I-)]
 (Parsons, Flack and Wagner, Acta Cryst. B69 (2013) 249-259).
;
_refine_ls_abs_structure_Flack -0.014(12)
_refine_ls_extinction_coef 0.00058(18)
_refine_ls_extinction_expression Fc^*^=kFc[1+0.001xFc^2^\l^3^/sin(2\q)]^-1/4^
_refine_ls_extinction_method 'SHELXL-2017/1 (Sheldrick 2017)'
_refine_ls_goodness_of_fit_ref 1.072
_refine_ls_hydrogen_treatment constr
_refine_ls_matrix_type full
_refine_ls_number_parameters 196
_refine_ls_number_reflns 2721
_refine_ls_number_restraints 0
_refine_ls_restrained_S_all 1.072
_refine_ls_R_factor_all 0.0241
_refine_ls_R_factor_gt 0.0232
_refine_ls_shift/su_max 0.001
_refine_ls_shift/su_mean 0.000
_refine_ls_structure_factor_coef Fsqd
_refine_ls_weighting_details 'w=1/[\s^2^(Fo^2^)+(0.0336P)^2^+0.1936P] where P=(Fo^2^+2Fc^2^)/3'
_refine_ls_weighting_scheme calc
_refine_ls_wR_factor_gt 0.0598
_refine_ls_wR_factor_ref 0.0603
_reflns_Friedel_coverage 0.670
_reflns_Friedel_fraction_full 0.995
_reflns_Friedel_fraction_max 0.933
_reflns_number_gt 2656
_reflns_number_total 2721
_reflns_threshold_expression 'I > 2\s(I)'
_cod_data_source_file jo9b01462_si_002.cif
_cod_data_source_block exp_1206
_cod_database_code 4033649
_shelx_shelxl_version_number 2017/1
_chemical_oxdiff_formula 'C11 H14 Cl N5 O3 Se'
_chemical_oxdiff_usercomment LHJ-III-4-UP
_shelx_space_group_comment
;
The symmetry employed for this shelxl refinement is uniquely defined
by the following loop, which should always be used as a source of
symmetry information in preference to the above space-group names.
They are only intended as comments.
;
_shelx_estimated_absorpt_t_max 0.476
_shelx_estimated_absorpt_t_min 0.327
_reflns_odcompleteness_completeness 99.93
_reflns_odcompleteness_iscentric 1
_reflns_odcompleteness_theta 66.97
_olex2_refinement_description
;
1. Fixed Uiso
 At 1.2 times of:
  All C(H) groups, All C(H,H) groups, All N(H,H) groups
 At 1.5 times of:
  All C(H,H,H) groups, All O(H) groups
2.a Rotating group:
 N00B(H00B,H00C)
2.b Ternary CH refined with riding coordinates:
 C00A(H00A), C00F(H00F), C00I(H00I)
2.c Secondary CH2 refined with riding coordinates:
 C00K(H00D,H00E)
2.d Aromatic/amide H refined with riding coordinates:
 C00H(H00H)
2.e Idealised Me refined as rotating group:
 C00L(H00G,H00J,H00K)
2.f Idealised tetrahedral OH refined as rotating group:
 O003(H003), O004(H004), O008(H008)
;
_olex2_submission_special_instructions 'No special instructions were received'
_oxdiff_exptl_absorpt_empirical_details
;
Empirical correction (ABSPACK) includes:
- Absorption correction using spherical harmonics
- Frame scaling
;
_oxdiff_exptl_absorpt_empirical_full_max 1.303
_oxdiff_exptl_absorpt_empirical_full_min 0.801

loop_
_space_group_symop_operation_xyz
'x, y, z'
'-x+1/2, -y, z+1/2'
'-x, y+1/2, -z+1/2'
'x+1/2, -y+1/2, -z'

loop_
_atom_site_label
_atom_site_type_symbol
_atom_site_fract_x
_atom_site_fract_y
_atom_site_fract_z
_atom_site_U_iso_or_equiv
_atom_site_adp_type
_atom_site_occupancy
_atom_site_site_symmetry_order
_atom_site_calc_flag
_atom_site_refinement_flags_posn
Se01 Se 0.70042(5) 0.30950(4) 0.42728(2) 0.02817(12) Uani 1 1 d .
Cl02 Cl 0.04349(12) 0.72501(16) 0.23006(4) 0.0459(3) Uani 1 1 d .
O003 O 0.9645(3) 0.6309(3) 0.41915(9) 0.0282(5) Uani 1 1 d .
H003 H 1.018034 0.639325 0.389663 0.042 Uiso 1 1 calc GR
O004 O 0.7492(3) 0.7820(4) 0.50321(10) 0.0368(6) Uani 1 1 d .
H004 H 0.666472 0.812973 0.523037 0.055 Uiso 1 1 calc GR
N005 N 0.5302(4) 0.5409(4) 0.35154(10) 0.0225(6) Uani 1 1 d .
N006 N 0.3706(4) 0.6688(4) 0.19771(11) 0.0274(6) Uani 1 1 d .
N007 N 0.2374(4) 0.5977(4) 0.34422(11) 0.0296(7) Uani 1 1 d .
O008 O 0.6523(4) 0.2476(4) 0.55541(13) 0.0502(8) Uani 1 1 d .
H008 H 0.739487 0.252497 0.575778 0.075 Uiso 1 1 calc GR
N009 N 0.6185(4) 0.5843(4) 0.25567(11) 0.0268(6) Uani 1 1 d .
C00A C 0.7053(5) 0.5087(4) 0.37594(11) 0.0205(6) Uani 1 1 d .
H00A H 0.789401 0.483161 0.346014 0.025 Uiso 1 1 calc R
N00B N 0.6503(4) 0.6246(5) 0.16175(12) 0.0419(9) Uani 1 1 d .
H00B H 0.746424 0.567661 0.169488 0.050 Uiso 1 1 d GR
H00C H 0.597254 0.573878 0.134358 0.050 Uiso 1 1 d GR
C00C C 0.3195(4) 0.6178(5) 0.29295(12) 0.0242(6) Uani 1 1 d .
C00D C 0.5431(5) 0.6256(5) 0.20711(13) 0.0260(7) Uani 1 1 d .
C00E C 0.5002(4) 0.5819(4) 0.29666(12) 0.0213(6) Uani 1 1 d .
C00F C 0.7293(5) 0.4687(5) 0.49071(12) 0.0266(7) Uani 1 1 d .
H00F H 0.852757 0.464286 0.503673 0.032 Uiso 1 1 calc R
C00G C 0.7787(4) 0.6611(4) 0.41012(12) 0.0227(6) Uani 1 1 d .
C00H C 0.3676(5) 0.5509(5) 0.37670(13) 0.0273(7) Uani 1 1 d .
H00H H 0.351108 0.526348 0.414075 0.033 Uiso 1 1 calc R
C00I C 0.6906(4) 0.6484(4) 0.46726(12) 0.0235(6) Uani 1 1 d .
H00I H 0.561686 0.659854 0.462437 0.028 Uiso 1 1 calc R
C00J C 0.2633(4) 0.6656(5) 0.24055(13) 0.0264(7) Uani 1 1 d .
C00K C 0.6070(5) 0.4171(6) 0.53733(15) 0.0374(9) Uani 1 1 d .
H00D H 0.618896 0.498333 0.567796 0.045 Uiso 1 1 calc R
H00E H 0.484517 0.419310 0.524717 0.045 Uiso 1 1 calc R
C00L C 0.7489(5) 0.8342(5) 0.38154(15) 0.0358(9) Uani 1 1 d .
H00G H 0.802003 0.925002 0.403147 0.054 Uiso 1 1 calc GR
H00J H 0.623497 0.855206 0.378005 0.054 Uiso 1 1 calc GR
H00K H 0.802359 0.831800 0.345425 0.054 Uiso 1 1 calc GR

loop_
_atom_site_aniso_label
_atom_site_aniso_U_11
_atom_site_aniso_U_22
_atom_site_aniso_U_33
_atom_site_aniso_U_23
_atom_site_aniso_U_13
_atom_site_aniso_U_12
Se01 0.0301(2) 0.02700(18) 0.02737(18) 0.00155(14) -0.00669(15) 0.00252(15)
Cl02 0.0218(4) 0.0728(7) 0.0429(5) 0.0100(5) -0.0088(4) 0.0075(4)
O003 0.0161(11) 0.0494(14) 0.0191(10) -0.0019(10) 0.0009(8) 0.0006(10)
O004 0.0308(13) 0.0472(17) 0.0324(12) -0.0202(12) 0.0049(10) -0.0073(11)
N005 0.0191(13) 0.0331(15) 0.0154(11) 0.0013(11) -0.0013(10) 0.0021(11)
N006 0.0266(14) 0.0343(16) 0.0214(12) 0.0039(12) -0.0042(11) -0.0006(13)
N007 0.0187(14) 0.0482(18) 0.0220(12) 0.0000(13) 0.0021(11) 0.0024(12)
O008 0.0350(16) 0.068(2) 0.0478(16) 0.0317(15) -0.0054(12) -0.0031(14)
N009 0.0198(13) 0.0399(17) 0.0206(12) 0.0019(12) -0.0002(11) -0.0002(12)
C00A 0.0161(14) 0.0292(15) 0.0161(12) -0.0013(11) -0.0008(13) 0.0040(14)
N00B 0.0329(18) 0.072(2) 0.0208(13) 0.0056(15) 0.0030(12) 0.0045(17)
C00C 0.0175(15) 0.0334(16) 0.0219(14) 0.0004(12) -0.0001(12) -0.0012(14)
C00D 0.0242(17) 0.0339(17) 0.0198(14) 0.0004(13) 0.0000(13) -0.0020(15)
C00E 0.0190(15) 0.0269(16) 0.0180(14) -0.0012(12) -0.0024(12) 0.0003(12)
C00F 0.0200(16) 0.042(2) 0.0177(14) 0.0006(13) -0.0013(12) -0.0003(14)
C00G 0.0165(14) 0.0314(17) 0.0200(13) -0.0003(11) 0.0006(11) 0.0027(13)
C00H 0.0215(16) 0.0429(19) 0.0176(14) -0.0001(13) 0.0029(12) -0.0003(15)
C00I 0.0167(14) 0.0344(17) 0.0193(13) -0.0070(12) 0.0004(13) -0.0018(13)
C00J 0.0209(16) 0.0319(18) 0.0262(15) 0.0027(13) -0.0051(12) -0.0014(13)
C00K 0.031(2) 0.054(3) 0.0279(16) 0.0097(18) 0.0002(16) 0.0008(18)
C00L 0.037(2) 0.032(2) 0.0382(18) 0.0069(16) -0.0052(15) -0.0008(15)

loop_
_atom_type_symbol
_atom_type_description
_atom_type_scat_dispersion_real
_atom_type_scat_dispersion_imag
_atom_type_scat_source
C C 0.0181 0.0091 'International Tables Vol C Tables 4.2.6.8 and 6.1.1.4'
H H 0.0000 0.0000 'International Tables Vol C Tables 4.2.6.8 and 6.1.1.4'
Cl Cl 0.3639 0.7018 'International Tables Vol C Tables 4.2.6.8 and 6.1.1.4'
N N 0.0311 0.0180 'International Tables Vol C Tables 4.2.6.8 and 6.1.1.4'
O O 0.0492 0.0322 'International Tables Vol C Tables 4.2.6.8 and 6.1.1.4'
Se Se -0.7943 1.1372 'International Tables Vol C Tables 4.2.6.8 and 6.1.1.4'

loop_
_geom_angle_atom_site_label_1
_geom_angle_atom_site_label_2
_geom_angle_atom_site_label_3
_geom_angle
C00F Se01 C00A 90.03(13)
C00G O003 H003 109.5
C00I O004 H004 109.5
C00E N005 C00A 124.9(3)
C00H N005 C00A 129.4(2)
C00H N005 C00E 105.5(3)
C00J N006 C00D 116.8(3)
C00H N007 C00C 103.4(3)
C00K O008 H008 109.5
C00E N009 C00D 111.8(3)
Se01 C00A H00A 108.5
N005 C00A Se01 111.6(2)
N005 C00A H00A 108.5
N005 C00A C00G 114.1(3)
C00G C00A Se01 105.36(19)
C00G C00A H00A 108.5
H00B N00B H00C 108.7
C00D N00B H00B 108.9
C00D N00B H00C 110.1
C00E C00C N007 110.7(3)
C00J C00C N007 135.0(3)
C00J C00C C00E 114.2(3)
N006 C00D N00B 115.7(3)
N009 C00D N006 127.5(3)
N009 C00D N00B 116.9(3)
N005 C00E C00C 105.5(3)
N009 C00E N005 127.4(3)
N009 C00E C00C 127.1(3)
Se01 C00F H00F 109.3
C00I C00F Se01 104.87(19)
C00I C00F H00F 109.3
C00K C00F Se01 110.4(3)
C00K C00F H00F 109.3
C00K C00F C00I 113.7(3)
O003 C00G C00A 107.9(3)
O003 C00G C00I 105.9(2)
O003 C00G C00L 110.8(3)
C00I C00G C00A 106.2(3)
C00L C00G C00A 112.0(3)
C00L C00G C00I 113.6(3)
N005 C00H H00H 122.6
N007 C00H N005 114.8(3)
N007 C00H H00H 122.6
O004 C00I C00F 112.0(3)
O004 C00I C00G 111.7(3)
O004 C00I H00I 108.3
C00F C00I C00G 108.0(3)
C00F C00I H00I 108.3
C00G C00I H00I 108.3
N006 C00J Cl02 117.8(2)
N006 C00J C00C 122.5(3)
C00C C00J Cl02 119.7(3)
O008 C00K C00F 109.1(3)
O008 C00K H00D 109.9
O008 C00K H00E 109.9
C00F C00K H00D 109.9
C00F C00K H00E 109.9
H00D C00K H00E 108.3
C00G C00L H00G 109.5
C00G C00L H00J 109.5
C00G C00L H00K 109.5
H00G C00L H00J 109.5
H00G C00L H00K 109.5
H00J C00L H00K 109.5

loop_
_geom_bond_atom_site_label_1
_geom_bond_atom_site_label_2
_geom_bond_distance
Se01 C00A 1.974(3)
Se01 C00F 1.974(3)
Cl02 C00J 1.733(3)
O003 H003 0.8200
O003 C00G 1.432(4)
O004 H004 0.8200
O004 C00I 1.417(4)
N005 C00A 1.463(4)
N005 C00E 1.380(4)
N005 C00H 1.366(4)
N006 C00D 1.357(5)
N006 C00J 1.312(4)
N007 C00C 1.391(4)
N007 C00H 1.305(4)
O008 H008 0.8200
O008 C00K 1.420(5)
N009 C00D 1.340(4)
N009 C00E 1.330(4)
C00A H00A 0.9800
C00A C00G 1.538(4)
N00B H00B 0.8655
N00B H00C 0.8656
N00B C00D 1.360(4)
C00C C00E 1.389(5)
C00C C00J 1.384(4)
C00F H00F 0.9800
C00F C00I 1.525(5)
C00F C00K 1.506(5)
C00G C00I 1.533(4)
C00G C00L 1.520(5)
C00H H00H 0.9300
C00I H00I 0.9800
C00K H00D 0.9700
C00K H00E 0.9700
C00L H00G 0.9600
C00L H00J 0.9600
C00L H00K 0.9600
